data_1545768
loop_
_publ_author_name
'Gonzalez, Miguel'
'Mason, Jarad'
'Bloch, Eric D.'
'Teat, Simon'
'Gagnon, Kevin J.'
'Morrison, Gregory Y.'
'Queen, Wendy Lee'
'Long, Jeffrey R.'

_publ_section_title
;
 Structural characterization of framework--gas interactions in the
 metal--organic framework Co2(dobdc) by in situ single-crystal X-ray
 diffraction
;
_journal_name_full 'Chem. Sci.'
_journal_paper_doi 10.1039/C7SC00449D
_journal_year 2017
_chemical_formula_moiety 'Co2 (C8 H2 O6) 5.94(O2)'
_chemical_formula_sum 'C8 H2 Co2 O17.92'
_chemical_formula_weight 502.68
_chemical_name_common Co2(dobdc)(O2)5.94
_space_group_crystal_system trigonal
_space_group_IT_number 148
_space_group_name_Hall '-R 3'
_space_group_name_H-M_alt 'R -3'
_symmetry_space_group_name_Hall '-R 3'
_symmetry_space_group_name_H-M 'R -3 :H'
_atom_sites_solution_hydrogens geom
_atom_sites_solution_primary direct
_atom_sites_solution_secondary difmap
_audit_creation_date 2016-04-13
_audit_creation_method
;
Olex2 1.2
(compiled 2016.02.16 svn.r3265 for OlexSys, GUI svn.r5155)
;
_audit_update_record
;
2017-01-28 deposited with the CCDC.
2017-04-19 downloaded from the CCDC.
;
_cell_angle_alpha 90
_cell_angle_beta 90
_cell_angle_gamma 120
_cell_formula_units_Z 9
_cell_length_a 25.7599(9)
_cell_length_b 25.7599(9)
_cell_length_c 6.8766(3)
_cell_measurement_reflns_used 4033
_cell_measurement_temperature 100(2)
_cell_measurement_theta_max 26.145
_cell_measurement_theta_min 2.986
_cell_volume 3951.8(3)
_computing_cell_refinement 'SAINT v8.34A (Bruker, 2013)'
_computing_data_collection 'Bruker APEX2'
_computing_data_reduction 'SAINT v8.34A (Bruker, 2013)'
_computing_molecular_graphics 'Olex2 (Dolomanov et al., 2009)'
_computing_publication_material 'Olex2 (Dolomanov et al., 2009)'
_computing_structure_refinement 'ShelXL (Sheldrick, 2015)'
_computing_structure_solution 'ShelXS (Sheldrick, 2008)'
_diffrn_ambient_temperature 100(2)
_diffrn_detector_area_resol_mean 10.42
_diffrn_measured_fraction_theta_full 0.991
_diffrn_measured_fraction_theta_max 0.991
_diffrn_measurement_device_type 'Bruker PHOTON100 CMOS diffractometer'
_diffrn_measurement_method '\w/\q scans'
_diffrn_radiation_monochromator 'channel-cut Si(111) crystal'
_diffrn_radiation_type synchrotron
_diffrn_radiation_wavelength 0.7749
_diffrn_reflns_av_R_equivalents 0.0893
_diffrn_reflns_av_unetI/netI 0.0764
_diffrn_reflns_Laue_measured_fraction_full 0.991
_diffrn_reflns_Laue_measured_fraction_max 0.991
_diffrn_reflns_limit_h_max 14
_diffrn_reflns_limit_h_min -30
_diffrn_reflns_limit_k_max 30
_diffrn_reflns_limit_k_min 0
_diffrn_reflns_limit_l_max 8
_diffrn_reflns_limit_l_min 0
_diffrn_reflns_number 13575
_diffrn_reflns_point_group_measured_fraction_full 0.991
_diffrn_reflns_point_group_measured_fraction_max 0.991
_diffrn_reflns_theta_full 27.452
_diffrn_reflns_theta_max 27.452
_diffrn_reflns_theta_min 2.987
_diffrn_source 'Advanced Light Source station 11.3.1'
_diffrn_standards_number 0
_exptl_absorpt_coefficient_mu 2.511
_exptl_absorpt_correction_T_max 0.906
_exptl_absorpt_correction_T_min 0.521
_exptl_absorpt_correction_type multi-scan
_exptl_absorpt_process_details
;
 TWINABS-2012/1 (Bruker,2012) was used for absorption correction.
 
For component 1:
 wR2(int) was 0.1370 before and 0.0605 after correction.
 The Ratio of minimum to maximum transmission not present.
 The \l/2 correction factor is Not present
 
For component 2:
 wR2(int) was 0.1333 before and 0.0597 after correction.
 The Ratio of minimum to maximum transmission is 0.58.
 The \l/2 correction factor is Not present

Final HKLF 4 output contains 13575 reflections, Rint = 0.0893
 (6594 with I > 3sig(I), Rint = 0.0619)
;
_exptl_crystal_colour violet
_exptl_crystal_colour_primary violet
_exptl_crystal_density_diffrn 1.901
_exptl_crystal_density_method 'not measured'
_exptl_crystal_description needle
_exptl_crystal_F_000 2226
_exptl_crystal_size_max 0.1
_exptl_crystal_size_mid 0.04
_exptl_crystal_size_min 0.04
_refine_diff_density_max 0.826
_refine_diff_density_min -0.587
_refine_diff_density_rms 0.145
_refine_ls_extinction_method none
_refine_ls_goodness_of_fit_ref 1.015
_refine_ls_hydrogen_treatment constr
_refine_ls_matrix_type full
_refine_ls_number_parameters 138
_refine_ls_number_reflns 1536
_refine_ls_number_restraints 34
_refine_ls_restrained_S_all 1.030
_refine_ls_R_factor_all 0.0860
_refine_ls_R_factor_gt 0.0481
_refine_ls_shift/su_max 0.000
_refine_ls_shift/su_mean 0.000
_refine_ls_structure_factor_coef Fsqd
_refine_ls_weighting_details 'w=1/[\s^2^(Fo^2^)+(0.0573P)^2^+17.6031P] where P=(Fo^2^+2Fc^2^)/3'
_refine_ls_weighting_scheme calc
_refine_ls_wR_factor_gt 0.1045
_refine_ls_wR_factor_ref 0.1203
_reflns_Friedel_coverage 0.000
_reflns_number_gt 1093
_reflns_number_total 1536
_reflns_threshold_expression 'I > 2\s(I)'
_cod_data_source_file c7sc00449d2.cif
_cod_data_source_block Co2dobdc-O2
_cod_database_code 1545768
_shelx_space_group_comment
;
The symmetry employed for this shelxl refinement is uniquely defined
by the following loop, which should always be used as a source of
symmetry information in preference to the above space-group names.
They are only intended as comments.
;
_shelx_estimated_absorpt_t_max 0.906
_shelx_estimated_absorpt_t_min 0.787
_olex2_refinement_description
;
1. Twinned data refinement
 Scales: 0.522(3) 0.478(3)
2. Fixed Uiso
 At 1.2 times of:
  All C(H) groups
3. Restrained distances
 O7-O6
 1.21 with sigma of 0.02
 O8-O9
 1.21 with sigma of 0.02
4. Rigid bond restraints
 O7, O6
 with sigma for 1-2 distances of 0.01 and sigma for 1-3 distances of 0.01
 O8, O9
 with sigma for 1-2 distances of 0.01 and sigma for 1-3 distances of 0.01
5. Uiso/Uaniso restraints and constraints
O7 \\sim O6: within 1.7A with sigma of 0.02 and sigma for terminal atoms of 0.04
O9 \\sim O8: within 1.7A with sigma of 0.02 and sigma for terminal atoms of 0.04
O4 \\sim O5A \\sim O5B: within 1.7A with sigma of 0.04 and sigma for terminal
atoms of 0.08
6. Others
 Sof(O5B)=1-FVAR(1)
 Sof(O5A)=FVAR(1)
 Fixed Sof: O9(0.97) O8(0.97)
7.a Aromatic/amide H refined with riding coordinates:
 C3(H3)
;
_shelx_shelxl_version_number 2014/7
_olex2_submission_special_instructions 'No special instructions were received'

loop_
_space_group_symop_operation_xyz
'x, y, z'
'-y, x-y, z'
'-x+y, -x, z'
'x+2/3, y+1/3, z+1/3'
'-y+2/3, x-y+1/3, z+1/3'
'-x+y+2/3, -x+1/3, z+1/3'
'x+1/3, y+2/3, z+2/3'
'-y+1/3, x-y+2/3, z+2/3'
'-x+y+1/3, -x+2/3, z+2/3'
'-x, -y, -z'
'y, -x+y, -z'
'x-y, x, -z'
'-x+2/3, -y+1/3, -z+1/3'
'y+2/3, -x+y+1/3, -z+1/3'
'x-y+2/3, x+1/3, -z+1/3'
'-x+1/3, -y+2/3, -z+2/3'
'y+1/3, -x+y+2/3, -z+2/3'
'x-y+1/3, x+2/3, -z+2/3'

loop_
_atom_site_label
_atom_site_type_symbol
_atom_site_fract_x
_atom_site_fract_y
_atom_site_fract_z
_atom_site_U_iso_or_equiv
_atom_site_adp_type
_atom_site_occupancy
_atom_site_site_symmetry_order
_atom_site_calc_flag
_atom_site_refinement_flags_posn
_atom_site_refinement_flags_adp
_atom_site_refinement_flags_occupancy
_atom_site_disorder_assembly
_atom_site_disorder_group
Co1 Co 0.31428(4) 0.36412(4) 0.47743(11) 0.0169(3) Uani 1 1 d . . . . .
O2 O 0.02929(17) 0.32539(17) 0.6415(5) 0.0184(9) Uani 1 1 d . . . . .
O1 O 0.25231(17) 0.31108(17) 0.6705(5) 0.0191(9) Uani 1 1 d . . . . .
O3 O 0.07257(18) 0.30239(18) 0.4047(5) 0.0201(9) Uani 1 1 d . . . . .
O4 O 0.3156(4) 0.4454(3) 0.5892(8) 0.0476(14) Uani 1 1 d . U . . .
C4 C 0.0716(3) 0.3183(3) 0.5754(8) 0.0188(13) Uani 1 1 d . . . . .
C2 C 0.1197(3) 0.3270(3) 0.7134(8) 0.0198(14) Uani 1 1 d . . . . .
C3 C 0.1649(3) 0.3181(3) 0.6431(8) 0.0222(14) Uani 1 1 d . . . . .
H3 H 0.1636 0.3079 0.5097 0.027 Uiso 1 1 calc R . . . .
C1 C 0.2115(3) 0.3229(3) 0.7540(8) 0.0234(15) Uani 1 1 d . . . . .
O5A O 0.2784(9) 0.4548(7) 0.590(3) 0.148(8) Uani 0.73(3) 1 d . U P A 1
O7 O 0.1689(9) 0.4822(9) 0.253(3) 0.241(9) Uani 1 1 d D U . . .
O6 O 0.1807(9) 0.4591(7) 0.367(2) 0.203(7) Uani 1 1 d D U . . .
O9 O 0.269(3) 0.567(4) 0.970(8) 0.64(3) Uani 0.97 1 d D U P . .
O8 O 0.263(2) 0.536(3) 0.829(8) 0.55(2) Uani 0.97 1 d D U P . .
O5B O 0.341(3) 0.491(2) 0.535(8) 0.20(2) Uani 0.27(3) 1 d . U P A 2

loop_
_atom_site_aniso_label
_atom_site_aniso_U_11
_atom_site_aniso_U_22
_atom_site_aniso_U_33
_atom_site_aniso_U_23
_atom_site_aniso_U_13
_atom_site_aniso_U_12
Co1 0.0181(5) 0.0219(5) 0.0108(4) 0.0002(3) -0.0008(3) 0.0100(4)
O2 0.021(2) 0.023(2) 0.0118(19) -0.0036(16) -0.0024(17) 0.012(2)
O1 0.022(2) 0.028(2) 0.0125(19) 0.0035(18) 0.0053(18) 0.017(2)
O3 0.024(2) 0.030(3) 0.014(2) -0.0054(18) -0.0038(18) 0.018(2)
O4 0.063(4) 0.044(4) 0.048(3) 0.002(3) 0.006(3) 0.035(4)
C4 0.019(3) 0.020(3) 0.017(3) -0.001(3) 0.000(3) 0.010(3)
C2 0.021(3) 0.025(4) 0.014(3) 0.000(3) 0.003(3) 0.013(3)
C3 0.021(3) 0.025(3) 0.016(3) 0.000(3) 0.002(3) 0.008(3)
C1 0.027(4) 0.020(3) 0.017(3) -0.001(3) 0.002(3) 0.007(3)
O5A 0.125(15) 0.120(13) 0.231(18) -0.013(11) 0.015(12) 0.085(12)
O7 0.261(16) 0.199(17) 0.211(17) -0.057(12) -0.105(14) 0.076(13)
O6 0.349(19) 0.145(11) 0.128(11) -0.012(9) 0.059(12) 0.133(11)
O9 0.41(3) 1.05(8) 0.47(7) -0.10(4) 0.02(4) 0.37(4)
O8 0.33(3) 1.03(8) 0.43(7) -0.08(4) -0.05(4) 0.45(4)
O5B 0.21(4) 0.11(3) 0.24(4) 0.04(3) 0.06(4) 0.06(3)

loop_
_atom_type_symbol
_atom_type_description
_atom_type_scat_dispersion_real
_atom_type_scat_dispersion_imag
_atom_type_scat_source
C C 0.0040 0.0020 'International Tables Vol C Tables 4.2.6.8 and 6.1.1.4'
H H 0.0000 0.0000 'International Tables Vol C Tables 4.2.6.8 and 6.1.1.4'
Co Co 0.3550 1.1300 'International Tables Vol C Tables 4.2.6.8 and 6.1.1.4'
O O 0.0140 0.0070 'International Tables Vol C Tables 4.2.6.8 and 6.1.1.4'

loop_
_geom_angle_atom_site_label_1
_geom_angle_atom_site_label_2
_geom_angle_atom_site_label_3
_geom_angle
_geom_angle_site_symmetry_1
_geom_angle_site_symmetry_3
O2 Co1 O2 82.67(4) 11_556 15_556
O2 Co1 O4 95.18(19) 15_556 .
O2 Co1 O4 171.8(2) 11_556 .
O1 Co1 O2 80.81(15) 9_554 11_556
O1 Co1 O2 82.64(15) 9_554 15_556
O1 Co1 O2 80.94(15) . 15_556
O1 Co1 O2 94.87(15) . 11_556
O1 Co1 O1 163.43(17) . 9_554
O1 Co1 O3 100.11(16) . 16
O1 Co1 O3 96.24(16) 9_554 16
O1 Co1 O4 91.1(2) 9_554 .
O1 Co1 O4 92.6(2) . .
O3 Co1 O2 177.91(15) 16 15_556
O3 Co1 O2 95.42(15) 16 11_556
O3 Co1 O4 86.59(19) 16 .
Co1 O2 Co1 92.49(15) 12_556 14_456
C4 O2 Co1 130.0(4) . 14_456
C4 O2 Co1 133.6(3) . 12_556
Co1 O1 Co1 97.19(16) . 5
C1 O1 Co1 125.8(3) . 5
C1 O1 Co1 124.7(3) . .
C4 O3 Co1 124.2(4) . 16
O5A O4 Co1 127.3(10) . .
O5B O4 Co1 128(3) . .
O2 C4 C2 117.3(5) . .
O3 C4 O2 122.7(5) . .
O3 C4 C2 119.9(5) . .
C3 C2 C4 117.3(5) . .
C3 C2 C1 118.5(6) . 16_556
C1 C2 C4 124.2(5) 16_556 .
C2 C3 H3 117.9 . .
C1 C3 C2 124.1(5) . .
C1 C3 H3 117.9 . .
O1 C1 C2 123.7(6) . 16_556
O1 C1 C3 118.9(5) . .
C3 C1 C2 117.4(6) . 16_556

loop_
_geom_bond_atom_site_label_1
_geom_bond_atom_site_label_2
_geom_bond_distance
_geom_bond_site_symmetry_2
Co1 O2 2.081(4) 15_556
Co1 O2 2.079(4) 11_556
Co1 O1 2.007(4) 9_554
Co1 O1 1.999(4) .
Co1 O3 2.025(4) 16
Co1 O4 2.216(5) .
O2 Co1 2.079(4) 12_556
O2 Co1 2.081(4) 14_456
O2 C4 1.276(7) .
O1 Co1 2.007(4) 5
O1 C1 1.360(7) .
O3 Co1 2.025(4) 16
O3 C4 1.248(7) .
O4 O5A 1.099(15) .
O4 O5B 1.08(5) .
C4 C2 1.485(8) .
C2 C3 1.382(8) .
C2 C1 1.429(8) 16_556
C3 H3 0.9500 .
C3 C1 1.375(9) .
C1 C2 1.429(8) 16_556
O7 O6 1.117(14) .
O9 O8 1.20(2) .

loop_
_geom_torsion_atom_site_label_1
_geom_torsion_atom_site_label_2
_geom_torsion_atom_site_label_3
_geom_torsion_atom_site_label_4
_geom_torsion
_geom_torsion_site_symmetry_1
_geom_torsion_site_symmetry_4
Co1 O2 C4 O3 1.3(9) 12_556 .
Co1 O2 C4 O3 -149.9(4) 14_456 .
Co1 O2 C4 C2 33.0(7) 14_456 .
Co1 O2 C4 C2 -175.7(4) 12_556 .
Co1 O1 C1 C2 -108.6(6) . 16_556
Co1 O1 C1 C2 24.8(8) 5 16_556
Co1 O1 C1 C3 72.3(7) . .
Co1 O1 C1 C3 -154.3(4) 5 .
Co1 O3 C4 O2 14.0(8) 16 .
Co1 O3 C4 C2 -169.0(4) 16 .
O2 C4 C2 C3 178.6(5) . .
O2 C4 C2 C1 -1.2(9) . 16_556
O3 C4 C2 C3 1.5(8) . .
O3 C4 C2 C1 -178.4(6) . 16_556
C4 C2 C3 C1 -178.3(6) . .
C2 C3 C1 O1 177.7(6) . .
C2 C3 C1 C2 -1.5(10) . 16_556
C1 C2 C3 C1 1.5(10) 16_556 .

loop_
_twin_individual_id
_twin_individual_mass_fraction_refined
1 0.522(3)
2 0.478(3)
